data_2104867
loop_
_publ_author_name
'Mitsumori, Takahiro'
'Sekine, Akiko'
'Uekusa, Hidehiro'
'Ohashi, Yuji'

_publ_section_title
;
 Direct observation of various reaction pathways of arylnitrenes in
 different crystal environments caused by acid--base complex formation
;
_journal_coeditor_code OG5043
_journal_issue 6
_journal_name_full 'Acta Crystallographica Section B'
_journal_page_first 647
_journal_page_last 661
_journal_paper_doi 10.1107/S010876811003661X
_journal_volume 66
_journal_year 2010
_chemical_formula_moiety 'C21 H20 N4 O2'
_chemical_formula_sum 'C21 H20 N4 O2'
_chemical_formula_weight 360.41
_chemical_melting_point ?
_chemical_name_common
;
Dibenzylammonium 4-azidebenzoate
;
_chemical_name_systematic
;
Dibenzylammonium 4-azidebenzoate
;
_space_group_IT_number 61
_symmetry_cell_setting orthorhombic
_symmetry_space_group_name_Hall '-P 2ac 2ab'
_symmetry_space_group_name_H-M 'P b c a'
_atom_sites_solution_hydrogens difmap
_atom_sites_solution_primary direct
_atom_sites_solution_secondary difmap
_audit_creation_method SHELXL-97
_cell_angle_alpha 90.00
_cell_angle_beta 90.00
_cell_angle_gamma 90.00
_cell_formula_units_Z 8
_cell_length_a 8.9331(3)
_cell_length_b 16.5714(7)
_cell_length_c 25.7127(9)
_cell_measurement_reflns_used 35949
_cell_measurement_temperature 78(2)
_cell_volume 3806.4(2)
_computing_cell_refinement 'PROCESS-AUTO (Rigaku, 1998)'
_computing_data_collection 'PROCESS-AUTO (Rigaku, 1998)'
_computing_data_reduction 'TEXSAN (Rigaku, 1999)'
_computing_molecular_graphics 'ORTEP3 for Windows (Farrugia, 1998)'
_computing_publication_material 'SHELXL-97 (Sheldrick, 1997)'
_computing_structure_refinement 'SHELXL-97 (Sheldrick, 1997)'
_computing_structure_solution 'SHELXS-97 (Sheldrick, 1990)'
_diffrn_ambient_temperature 78(2)
_diffrn_measured_fraction_theta_full 0.971
_diffrn_measured_fraction_theta_max 0.971
_diffrn_measurement_device_type 'Rigaku RAXIS-RAPID IP area detector system'
_diffrn_measurement_method 'Oscillation Photograph'
_diffrn_radiation_monochromator graphite
_diffrn_radiation_source 'rotating anode'
_diffrn_radiation_type MoK\a
_diffrn_radiation_wavelength 0.71075
_diffrn_reflns_av_R_equivalents 0.0536
_diffrn_reflns_av_sigmaI/netI 0.0237
_diffrn_reflns_limit_h_max 10
_diffrn_reflns_limit_h_min -11
_diffrn_reflns_limit_k_max 21
_diffrn_reflns_limit_k_min -21
_diffrn_reflns_limit_l_max 33
_diffrn_reflns_limit_l_min -33
_diffrn_reflns_number 30191
_diffrn_reflns_theta_full 27.49
_diffrn_reflns_theta_max 27.49
_diffrn_reflns_theta_min 3.04
_exptl_absorpt_coefficient_mu 0.084
_exptl_absorpt_correction_T_max 0.9868
_exptl_absorpt_correction_T_min 0.9658
_exptl_absorpt_correction_type empirical
_exptl_absorpt_process_details 'ABSCOR (Higashi, 1995)'
_exptl_crystal_colour pale-yellow
_exptl_crystal_density_diffrn 1.258
_exptl_crystal_density_meas ?
_exptl_crystal_density_method 'not measured'
_exptl_crystal_description needle
_exptl_crystal_F_000 1520
_exptl_crystal_size_max 0.42
_exptl_crystal_size_mid 0.17
_exptl_crystal_size_min 0.16
_refine_diff_density_max 0.248
_refine_diff_density_min -0.275
_refine_ls_extinction_method none
_refine_ls_goodness_of_fit_ref 1.114
_refine_ls_hydrogen_treatment refxyz
_refine_ls_matrix_type full
_refine_ls_number_parameters 306
_refine_ls_number_reflns 4248
_refine_ls_number_restraints 0
_refine_ls_restrained_S_all 1.114
_refine_ls_R_factor_all 0.0631
_refine_ls_R_factor_gt 0.0541
_refine_ls_shift/su_max 0.001
_refine_ls_shift/su_mean 0.000
_refine_ls_structure_factor_coef Fsqd
_refine_ls_weighting_details 'calc w=1/[\s^2^(Fo^2^)+(0.0542P)^2^+1.6574P] where P=(Fo^2^+2Fc^2^)/3'
_refine_ls_weighting_scheme calc
_refine_ls_wR_factor_gt 0.1152
_refine_ls_wR_factor_ref 0.1211
_reflns_number_gt 3698
_reflns_number_total 4248
_reflns_threshold_expression >2sigma(I)
_cod_data_source_file og5043.cif
_cod_data_source_block 4a-db-II-i
_cod_depositor_comments
;
The following automatic conversions were performed:

'_chemical_melting_point' value 'not measured' was changed to '?' -
the value is undefined or not given.

Automatic conversion script
Id: cif_fix_values 1646 2011-03-28 12:23:43Z adriana 

The following automatic conversions were performed:

'_exptl_crystal_density_meas' value 'not measured' was changed to '?'
- the value is perceived as not measured.

Automatic conversion script
Id: cif_fix_values 3008 2015-01-20 13:52:24Z robertas 
;
_cod_original_sg_symbol_H-M Pbca
_cod_database_code 2104867

loop_
_symmetry_equiv_pos_as_xyz
'x, y, z'
'x+1/2, -y+1/2, -z'
'-x, y+1/2, -z+1/2'
'-x+1/2, -y, z+1/2'
'-x, -y, -z'
'-x-1/2, y-1/2, z'
'x, -y-1/2, z-1/2'
'x-1/2, y, -z-1/2'

loop_
_atom_site_type_symbol
_atom_site_label
_atom_site_fract_x
_atom_site_fract_y
_atom_site_fract_z
_atom_site_U_iso_or_equiv
_atom_site_adp_type
_atom_site_calc_flag
_atom_site_refinement_flags
_atom_site_occupancy
_atom_site_disorder_assembly
_atom_site_disorder_group
N N1 0.12430(16) 0.03020(10) 0.72512(6) 0.0383(4) Uani d . 1 . .
N N2 0.01742(16) -0.00766(9) 0.70645(5) 0.0332(3) Uani d . 1 . .
N N3 -0.06905(19) -0.04387(11) 0.68456(6) 0.0458(4) Uani d . 1 . .
O O1 -0.07559(11) 0.19827(6) 0.93805(4) 0.0235(2) Uani d . 1 . .
O O2 0.15512(11) 0.24885(7) 0.93047(4) 0.0242(2) Uani d . 1 . .
C C7 0.04879(14) 0.20548(8) 0.91504(5) 0.0188(3) Uani d . 1 . .
C C1 0.10044(17) 0.07095(10) 0.77354(6) 0.0261(3) Uani d . 1 . .
C C2 0.21055(17) 0.12507(11) 0.78865(6) 0.0298(3) Uani d . 1 . .
H H2 0.296(2) 0.1330(12) 0.7662(7) 0.036 Uiso d . 1 . .
C C3 0.19369(16) 0.16816(10) 0.83439(6) 0.0258(3) Uani d . 1 . .
H H3 0.270(2) 0.2065(12) 0.8443(7) 0.031 Uiso d . 1 . .
C C4 0.06708(15) 0.15822(9) 0.86524(5) 0.0197(3) Uani d . 1 . .
C C5 -0.04116(15) 0.10289(9) 0.84970(5) 0.0226(3) Uani d . 1 . .
H H5 -0.1291(19) 0.0960(11) 0.8702(7) 0.027 Uiso d . 1 . .
C C6 -0.02439(16) 0.05822(10) 0.80451(6) 0.0246(3) Uani d . 1 . .
H H6 -0.101(2) 0.0202(12) 0.7948(7) 0.030 Uiso d . 1 . .
N N4 0.44817(12) 0.24645(7) 0.96608(4) 0.0174(2) Uani d . 1 . .
H H02 0.354(2) 0.2461(12) 0.9510(7) 0.033(5) Uiso d . 1 . .
H H01 0.436(2) 0.2608(13) 1.0023(8) 0.039(5) Uiso d . 1 . .
C C8 0.51709(16) 0.16455(9) 0.96173(6) 0.0223(3) Uani d . 1 . .
H H81 0.610(2) 0.1673(11) 0.9804(7) 0.027 Uiso d . 1 . .
H H82 0.5374(18) 0.1534(11) 0.9237(7) 0.027 Uiso d . 1 . .
C C9 0.41222(15) 0.10255(8) 0.98438(5) 0.0204(3) Uani d . 1 . .
C C10 0.40941(16) 0.08806(9) 1.03768(6) 0.0235(3) Uani d . 1 . .
H H10 0.479(2) 0.1172(11) 1.0608(7) 0.028 Uiso d . 1 . .
C C11 0.30891(17) 0.03254(10) 1.05826(6) 0.0266(3) Uani d . 1 . .
H H11 0.3064(19) 0.0236(11) 1.0964(7) 0.032 Uiso d . 1 . .
C C12 0.21058(16) -0.00860(10) 1.02588(7) 0.0281(3) Uani d . 1 . .
H H12 0.142(2) -0.0484(12) 1.0398(7) 0.034 Uiso d . 1 . .
C C13 0.21268(17) 0.00630(10) 0.97291(6) 0.0284(3) Uani d . 1 . .
H H13 0.146(2) -0.0219(12) 0.9498(7) 0.034 Uiso d . 1 . .
C C14 0.31361(16) 0.06112(9) 0.95222(6) 0.0248(3) Uani d . 1 . .
H H14 0.3155(19) 0.0703(11) 0.9147(7) 0.030 Uiso d . 1 . .
C C15 0.54254(16) 0.31284(9) 0.94391(5) 0.0207(3) Uani d . 1 . .
H H151 0.644(2) 0.3049(11) 0.9585(6) 0.025 Uiso d . 1 . .
H H152 0.5000(19) 0.3633(11) 0.9574(6) 0.025 Uiso d . 1 . .
C C16 0.54500(15) 0.31313(9) 0.88554(5) 0.0210(3) Uani d . 1 . .
C C17 0.42758(16) 0.34675(9) 0.85731(6) 0.0241(3) Uani d . 1 . .
H H17 0.345(2) 0.3710(11) 0.8752(7) 0.029 Uiso d . 1 . .
C C18 0.42891(19) 0.34448(11) 0.80328(6) 0.0313(4) Uani d . 1 . .
H H18 0.344(2) 0.3694(13) 0.7845(7) 0.038 Uiso d . 1 . .
C C19 0.5472(2) 0.30913(13) 0.77727(6) 0.0408(4) Uani d . 1 . .
H H19 0.548(2) 0.3082(13) 0.7397(9) 0.049 Uiso d . 1 . .
C C20 0.6653(2) 0.27688(13) 0.80503(7) 0.0430(5) Uani d . 1 . .
H H20 0.752(3) 0.2542(14) 0.7870(8) 0.052 Uiso d . 1 . .
C C21 0.66453(18) 0.27884(11) 0.85895(6) 0.0326(4) Uani d . 1 . .
H H21 0.750(2) 0.2571(12) 0.8785(7) 0.039 Uiso d . 1 . .

loop_
_atom_site_aniso_label
_atom_site_aniso_U_11
_atom_site_aniso_U_22
_atom_site_aniso_U_33
_atom_site_aniso_U_12
_atom_site_aniso_U_13
_atom_site_aniso_U_23
N1 0.0317(7) 0.0480(9) 0.0354(8) -0.0120(6) 0.0099(6) -0.0181(7)
N2 0.0354(7) 0.0375(9) 0.0267(7) -0.0042(6) 0.0048(5) -0.0079(6)
N3 0.0476(9) 0.0546(11) 0.0351(8) -0.0123(8) -0.0022(7) -0.0150(7)
O1 0.0204(5) 0.0280(6) 0.0222(5) -0.0029(4) 0.0007(4) -0.0020(4)
O2 0.0186(5) 0.0245(6) 0.0296(5) -0.0009(4) -0.0031(4) -0.0039(4)
C7 0.0183(6) 0.0180(7) 0.0202(6) 0.0016(5) -0.0038(5) 0.0033(5)
C1 0.0272(7) 0.0278(8) 0.0232(7) -0.0011(6) 0.0020(6) -0.0041(6)
C2 0.0240(7) 0.0333(9) 0.0322(8) -0.0063(6) 0.0091(6) -0.0042(6)
C3 0.0219(7) 0.0257(8) 0.0298(7) -0.0058(6) 0.0028(6) -0.0028(6)
C4 0.0186(6) 0.0197(7) 0.0207(6) 0.0012(5) -0.0017(5) 0.0027(5)
C5 0.0187(7) 0.0272(8) 0.0217(7) -0.0022(5) 0.0003(5) 0.0021(5)
C6 0.0208(7) 0.0276(8) 0.0253(7) -0.0042(6) -0.0023(5) -0.0013(6)
N4 0.0156(5) 0.0159(6) 0.0206(5) -0.0004(4) 0.0002(4) 0.0004(4)
C8 0.0198(7) 0.0156(7) 0.0314(7) 0.0012(5) 0.0032(5) 0.0004(5)
C9 0.0169(6) 0.0145(7) 0.0299(7) 0.0031(5) 0.0009(5) 0.0007(5)
C10 0.0209(7) 0.0195(7) 0.0301(7) 0.0019(5) -0.0014(5) 0.0008(5)
C11 0.0260(7) 0.0232(8) 0.0306(8) 0.0041(6) 0.0027(6) 0.0052(6)
C12 0.0220(7) 0.0178(8) 0.0444(9) 0.0009(6) 0.0049(6) 0.0062(6)
C13 0.0238(7) 0.0214(8) 0.0401(9) -0.0038(6) -0.0052(6) -0.0005(6)
C14 0.0244(7) 0.0207(8) 0.0292(7) 0.0001(5) -0.0014(6) -0.0001(6)
C15 0.0220(7) 0.0171(7) 0.0230(7) -0.0037(5) -0.0008(5) 0.0008(5)
C16 0.0209(7) 0.0182(7) 0.0238(7) -0.0044(5) 0.0005(5) 0.0028(5)
C17 0.0224(7) 0.0218(8) 0.0281(7) -0.0012(5) -0.0013(5) 0.0026(6)
C18 0.0343(8) 0.0317(9) 0.0278(8) -0.0024(7) -0.0072(6) 0.0071(6)
C19 0.0492(11) 0.0518(12) 0.0213(8) -0.0005(9) 0.0022(7) 0.0043(7)
C20 0.0393(10) 0.0578(13) 0.0318(9) 0.0094(9) 0.0116(7) 0.0013(8)
C21 0.0245(7) 0.0424(10) 0.0307(8) 0.0063(7) 0.0017(6) 0.0051(7)

loop_
_atom_type_symbol
_atom_type_description
_atom_type_scat_dispersion_real
_atom_type_scat_dispersion_imag
_atom_type_scat_source
C C 0.0033 0.0016 'International Tables Vol C Tables 4.2.6.8 and 6.1.1.4'
H H 0.0000 0.0000 'International Tables Vol C Tables 4.2.6.8 and 6.1.1.4'
N N 0.0061 0.0033 'International Tables Vol C Tables 4.2.6.8 and 6.1.1.4'
O O 0.0106 0.0060 'International Tables Vol C Tables 4.2.6.8 and 6.1.1.4'

loop_
_geom_angle_atom_site_label_1
_geom_angle_atom_site_label_2
_geom_angle_atom_site_label_3
_geom_angle_site_symmetry_1
_geom_angle_site_symmetry_3
_geom_angle
_geom_angle_publ_flag
N2 N1 C1 . . 117.44(13) ?
N3 N2 N1 . . 171.81(16) ?
O2 C7 O1 . . 124.83(13) ?
O2 C7 C4 . . 118.89(12) ?
O1 C7 C4 . . 116.28(12) ?
C6 C1 C2 . . 120.54(14) ?
C6 C1 N1 . . 123.17(14) ?
C2 C1 N1 . . 116.29(13) ?
C3 C2 C1 . . 119.64(14) ?
C3 C2 H2 . . 121.5(11) ?
C1 C2 H2 . . 118.8(11) ?
C2 C3 C4 . . 120.78(14) ?
C2 C3 H3 . . 119.0(11) ?
C4 C3 H3 . . 120.2(10) ?
C5 C4 C3 . . 118.64(13) ?
C5 C4 C7 . . 120.68(12) ?
C3 C4 C7 . . 120.66(13) ?
C6 C5 C4 . . 121.18(13) ?
C6 C5 H5 . . 119.3(11) ?
C4 C5 H5 . . 119.5(11) ?
C5 C6 C1 . . 119.16(14) ?
C5 C6 H6 . . 119.3(11) ?
C1 C6 H6 . . 121.5(11) ?
C8 N4 C15 . . 113.98(11) ?
C8 N4 H02 . . 109.7(12) ?
C15 N4 H02 . . 110.8(12) ?
C8 N4 H01 . . 110.0(12) ?
C15 N4 H01 . . 104.5(12) ?
H02 N4 H01 . . 107.6(16) ?
N4 C8 C9 . . 109.51(11) ?
N4 C8 H81 . . 106.0(11) ?
C9 C8 H81 . . 112.1(11) ?
N4 C8 H82 . . 108.2(10) ?
C9 C8 H82 . . 111.2(10) ?
H81 C8 H82 . . 109.7(14) ?
C14 C9 C10 . . 119.30(13) ?
C14 C9 C8 . . 120.04(13) ?
C10 C9 C8 . . 120.62(13) ?
C11 C10 C9 . . 120.04(14) ?
C11 C10 H10 . . 120.2(10) ?
C9 C10 H10 . . 119.8(11) ?
C12 C11 C10 . . 120.35(14) ?
C12 C11 H11 . . 120.3(11) ?
C10 C11 H11 . . 119.3(11) ?
C13 C12 C11 . . 119.57(14) ?
C13 C12 H12 . . 119.5(11) ?
C11 C12 H12 . . 120.9(11) ?
C12 C13 C14 . . 120.23(14) ?
C12 C13 H13 . . 120.8(11) ?
C14 C13 H13 . . 119.0(11) ?
C13 C14 C9 . . 120.50(14) ?
C13 C14 H14 . . 119.5(11) ?
C9 C14 H14 . . 120.0(11) ?
N4 C15 C16 . . 113.01(11) ?
N4 C15 H151 . . 105.8(10) ?
C16 C15 H151 . . 111.5(10) ?
N4 C15 H152 . . 105.8(10) ?
C16 C15 H152 . . 110.9(10) ?
H151 C15 H152 . . 109.5(15) ?
C21 C16 C17 . . 119.09(13) ?
C21 C16 C15 . . 120.13(13) ?
C17 C16 C15 . . 120.77(13) ?
C18 C17 C16 . . 120.27(14) ?
C18 C17 H17 . . 119.9(10) ?
C16 C17 H17 . . 119.9(10) ?
C19 C18 C17 . . 120.13(15) ?
C19 C18 H18 . . 121.7(11) ?
C17 C18 H18 . . 118.1(11) ?
C20 C19 C18 . . 119.89(15) ?
C20 C19 H19 . . 120.4(13) ?
C18 C19 H19 . . 119.7(13) ?
C19 C20 C21 . . 120.24(16) ?
C19 C20 H20 . . 120.6(13) ?
C21 C20 H20 . . 119.2(13) ?
C20 C21 C16 . . 120.36(15) ?
C20 C21 H21 . . 120.0(11) ?
C16 C21 H21 . . 119.7(11) ?

loop_
_geom_bond_atom_site_label_1
_geom_bond_atom_site_label_2
_geom_bond_site_symmetry_2
_geom_bond_distance
_geom_bond_publ_flag
N1 N2 . 1.239(2) ?
N1 C1 . 1.4325(19) ?
N2 N3 . 1.128(2) ?
O1 C7 . 1.2645(16) ?
O2 C7 . 1.2554(17) ?
C7 C4 . 1.5099(19) ?
C1 C6 . 1.386(2) ?
C1 C2 . 1.387(2) ?
C2 C3 . 1.384(2) ?
C2 H2 . 0.968(19) ?
C3 C4 . 1.3912(19) ?
C3 H3 . 0.969(19) ?
C4 C5 . 1.3911(19) ?
C5 C6 . 1.386(2) ?
C5 H5 . 0.953(18) ?
C6 H6 . 0.963(19) ?
N4 C8 . 1.4946(18) ?
N4 C15 . 1.4987(17) ?
N4 H02 . 0.93(2) ?
N4 H01 . 0.97(2) ?
C8 C9 . 1.5074(19) ?
C8 H81 . 0.960(18) ?
C8 H82 . 1.012(17) ?
C9 C14 . 1.390(2) ?
C9 C10 . 1.392(2) ?
C10 C11 . 1.390(2) ?
C10 H10 . 0.986(18) ?
C11 C12 . 1.389(2) ?
C11 H11 . 0.991(18) ?
C12 C13 . 1.384(2) ?
C12 H12 . 0.97(2) ?
C13 C14 . 1.386(2) ?
C13 H13 . 0.964(19) ?
C14 H14 . 0.976(18) ?
C15 C16 . 1.5010(19) ?
C15 H151 . 0.991(17) ?
C15 H152 . 0.982(18) ?
C16 C21 . 1.389(2) ?
C16 C17 . 1.392(2) ?
C17 C18 . 1.390(2) ?
C17 H17 . 0.960(18) ?
C18 C19 . 1.381(3) ?
C18 H18 . 0.99(2) ?
C19 C20 . 1.381(3) ?
C19 H19 . 0.97(2) ?
C20 C21 . 1.387(2) ?
C20 H20 . 0.98(2) ?
C21 H21 . 0.98(2) ?

loop_
_geom_hbond_atom_site_label_D
_geom_hbond_atom_site_label_H
_geom_hbond_atom_site_label_A
_geom_hbond_site_symmetry_A
_geom_hbond_distance_DH
_geom_hbond_distance_HA
_geom_hbond_distance_DA
_geom_hbond_angle_DHA
N4 H01 O1 2_557 0.97(2) 1.68(2) 2.6384(15) 170.0(19)
N4 H02 O2 . 0.93(2) 1.86(2) 2.7736(15) 171.5(17)

loop_
_geom_torsion_atom_site_label_1
_geom_torsion_atom_site_label_2
_geom_torsion_atom_site_label_3
_geom_torsion_atom_site_label_4
_geom_torsion_site_symmetry_1
_geom_torsion_site_symmetry_2
_geom_torsion_site_symmetry_3
_geom_torsion_site_symmetry_4
_geom_torsion
_geom_torsion_publ_flag
C1 N1 N2 N3 . . . . 176.3(14) ?
N2 N1 C1 C6 . . . . 12.1(3) ?
N2 N1 C1 C2 . . . . -168.04(16) ?
C6 C1 C2 C3 . . . . -1.6(3) ?
N1 C1 C2 C3 . . . . 178.49(16) ?
C1 C2 C3 C4 . . . . -0.4(3) ?
C2 C3 C4 C5 . . . . 1.2(2) ?
C2 C3 C4 C7 . . . . -179.83(14) ?
O2 C7 C4 C5 . . . . 173.03(13) ?
O1 C7 C4 C5 . . . . -7.41(19) ?
O2 C7 C4 C3 . . . . -5.9(2) ?
O1 C7 C4 C3 . . . . 173.64(13) ?
C3 C4 C5 C6 . . . . 0.0(2) ?
C7 C4 C5 C6 . . . . -178.93(13) ?
C4 C5 C6 C1 . . . . -2.0(2) ?
C2 C1 C6 C5 . . . . 2.8(2) ?
N1 C1 C6 C5 . . . . -177.29(15) ?
C15 N4 C8 C9 . . . . -179.16(11) ?
N4 C8 C9 C14 . . . . 94.56(15) ?
N4 C8 C9 C10 . . . . -83.30(16) ?
C14 C9 C10 C11 . . . . 0.1(2) ?
C8 C9 C10 C11 . . . . 178.00(13) ?
C9 C10 C11 C12 . . . . -0.2(2) ?
C10 C11 C12 C13 . . . . -0.3(2) ?
C11 C12 C13 C14 . . . . 0.9(2) ?
C12 C13 C14 C9 . . . . -0.9(2) ?
C10 C9 C14 C13 . . . . 0.4(2) ?
C8 C9 C14 C13 . . . . -177.46(13) ?
C8 N4 C15 C16 . . . . 73.63(15) ?
N4 C15 C16 C21 . . . . -98.90(16) ?
N4 C15 C16 C17 . . . . 80.42(17) ?
C21 C16 C17 C18 . . . . 1.3(2) ?
C15 C16 C17 C18 . . . . -178.04(14) ?
C16 C17 C18 C19 . . . . -0.3(3) ?
C17 C18 C19 C20 . . . . -0.8(3) ?
C18 C19 C20 C21 . . . . 0.9(3) ?
C19 C20 C21 C16 . . . . 0.1(3) ?
C17 C16 C21 C20 . . . . -1.2(3) ?
C15 C16 C21 C20 . . . . 178.14(17) ?
